data_4336623
loop_
_publ_author_name
'Nian-Tzu Suen'
'Svilen Bobev'

_publ_section_title
;
 Synthesis and Structural Characterization of RE7Zn21Tt2 (RE = La-Nd; Tt =
 Ge, Sn, and Pb): New Structure Type Among the Polar Intermetallic Phases
;
_journal_name_full 'Inorganic Chemistry'
_journal_page_first 12731
_journal_page_last 12740
_journal_paper_doi 10.1021/ic4019844
_journal_volume 52
_journal_year 2013
_chemical_formula_moiety Nd7Zn21.08Pb1.92
_chemical_formula_sum 'Nd7 Pb1.92 Zn21.08'
_chemical_formula_weight 2790.45
_chemical_name_systematic
; 
 ? 
;
_space_group_IT_number 55
_symmetry_cell_setting orthorhombic
_symmetry_space_group_name_Hall '-P 2 2ab'
_symmetry_space_group_name_H-M 'P b a m'
_atom_sites_solution_primary direct
_atom_sites_solution_secondary difmap
_audit_creation_method SHELXL-97
_cell_angle_alpha 90.00
_cell_angle_beta 90.00
_cell_angle_gamma 90.00
_cell_formula_units_Z 2
_cell_length_a 15.576(2)
_cell_length_b 17.281(2)
_cell_length_c 4.4564(6)
_cell_measurement_reflns_used 1851
_cell_measurement_temperature 200(2)
_cell_measurement_theta_max 28.67
_cell_measurement_theta_min 3.77
_cell_volume 1199.5(3)
_computing_cell_refinement 'Bruker SAINT'
_computing_data_collection 'Bruker APEX2'
_computing_data_reduction 'Bruker SAINT'
_computing_molecular_graphics 'Bruker SHELXTL'
_computing_publication_material 'Bruker SHELXTL'
_computing_structure_refinement 'SHELXL-97 (Sheldrick, 2008)'
_computing_structure_solution 'SHELXS-97 (Sheldrick, 2008)'
_diffrn_ambient_temperature 200(2)
_diffrn_measured_fraction_theta_full 1.000
_diffrn_measured_fraction_theta_max 1.000
_diffrn_measurement_device_type 'Bruker APEX-II CCD'
_diffrn_measurement_method '\f and \w scans'
_diffrn_radiation_monochromator graphite
_diffrn_radiation_source 'fine-focus sealed tube'
_diffrn_radiation_type MoK\a
_diffrn_radiation_wavelength 0.71073
_diffrn_reflns_av_R_equivalents 0.0707
_diffrn_reflns_av_sigmaI/netI 0.0347
_diffrn_reflns_limit_h_max 19
_diffrn_reflns_limit_h_min -19
_diffrn_reflns_limit_k_max 21
_diffrn_reflns_limit_k_min -21
_diffrn_reflns_limit_l_max 5
_diffrn_reflns_limit_l_min -5
_diffrn_reflns_number 14269
_diffrn_reflns_theta_full 26.37
_diffrn_reflns_theta_max 26.37
_diffrn_reflns_theta_min 1.76
_exptl_absorpt_coefficient_mu 49.042
_exptl_absorpt_correction_T_max 0.3209
_exptl_absorpt_correction_T_min 0.1930
_exptl_absorpt_correction_type multi-scan
_exptl_crystal_colour silver
_exptl_crystal_density_diffrn 7.726
_exptl_crystal_description irregular
_exptl_crystal_F_000 2423
_exptl_crystal_size_max 0.05
_exptl_crystal_size_mid 0.04
_exptl_crystal_size_min 0.03
_refine_diff_density_max 1.751
_refine_diff_density_min -1.683
_refine_diff_density_rms 0.369
_refine_ls_extinction_coef 0.00032(2)
_refine_ls_extinction_expression Fc^*^=kFc[1+0.001xFc^2^\l^3^/sin(2\q)]^-1/4^
_refine_ls_extinction_method SHELXL
_refine_ls_goodness_of_fit_ref 1.059
_refine_ls_matrix_type full
_refine_ls_number_parameters 95
_refine_ls_number_reflns 1402
_refine_ls_number_restraints 0
_refine_ls_restrained_S_all 1.059
_refine_ls_R_factor_all 0.0335
_refine_ls_R_factor_gt 0.0246
_refine_ls_shift/su_max 0.000
_refine_ls_shift/su_mean 0.000
_refine_ls_structure_factor_coef Fsqd
_refine_ls_weighting_details 'calc w=1/[\s^2^(Fo^2^)+(0.0146P)^2^+5.2812P] where P=(Fo^2^+2Fc^2^)/3'
_refine_ls_weighting_scheme calc
_refine_ls_wR_factor_gt 0.0472
_refine_ls_wR_factor_ref 0.0506
_reflns_number_gt 1196
_reflns_number_total 1402
_reflns_threshold_expression >2sigma(I)
_cod_data_source_file ic4019844_si_002_11.cif
_cod_data_source_block NdZnPb
_cod_database_code 4336623

loop_
_symmetry_equiv_pos_as_xyz
'x, y, z'
'-x, -y, z'
'-x+1/2, y+1/2, -z'
'x+1/2, -y+1/2, -z'
'-x, -y, -z'
'x, y, -z'
'x-1/2, -y-1/2, z'
'-x-1/2, y-1/2, z'

loop_
_atom_site_label
_atom_site_type_symbol
_atom_site_fract_x
_atom_site_fract_y
_atom_site_fract_z
_atom_site_U_iso_or_equiv
_atom_site_adp_type
_atom_site_occupancy
_atom_site_symmetry_multiplicity
_atom_site_calc_flag
_atom_site_refinement_flags
Nd1 Nd 0.16925(4) 0.18078(4) 0.5000 0.00527(16) Uani 1 2 d S
Nd2 Nd 0.41375(4) 0.25440(4) 0.5000 0.00867(17) Uani 1 2 d S
Nd3 Nd 0.16132(4) 0.45569(4) 0.0000 0.00527(16) Uani 1 2 d S
Nd4 Nd 0.0000 0.0000 0.5000 0.0073(2) Uani 1 4 d S
Pb1 Pb 0.01746(3) 0.14145(3) 0.0000 0.00658(16) Uani 0.963(4) 2 d SP
Zn1 Zn 0.01746(3) 0.14145(3) 0.0000 0.00658(16) Uani 0.037(4) 2 d SP
Zn2 Zn 0.07167(9) 0.36045(8) 0.5000 0.0101(3) Uani 1 2 d S
Zn3 Zn 0.24627(9) 0.35312(9) 0.5000 0.0098(3) Uani 1 2 d S
Zn4 Zn 0.29802(9) 0.49222(8) 0.5000 0.0095(3) Uani 1 2 d S
Zn5 Zn 0.35203(9) 0.07963(8) 0.5000 0.0101(3) Uani 1 2 d S
Zn6 Zn 0.08039(9) 0.28892(8) 0.0000 0.0084(3) Uani 1 2 d S
Zn7 Zn 0.16073(9) 0.05087(8) 0.0000 0.0072(3) Uani 1 2 d S
Zn8 Zn 0.25606(9) 0.28035(8) 0.0000 0.0063(3) Uani 1 2 d S
Zn9 Zn 0.30539(9) 0.14185(8) 0.0000 0.0070(3) Uani 1 2 d S
Zn10 Zn 0.35212(9) 0.40213(8) 0.0000 0.0095(3) Uani 1 2 d S
Zn11 Zn 0.46584(9) 0.09910(8) 0.0000 0.0096(3) Uani 1 2 d S
Zn12 Zn 0.0000 0.5000 0.5000 0.0098(4) Uani 1 4 d S

loop_
_atom_site_aniso_label
_atom_site_aniso_U_11
_atom_site_aniso_U_22
_atom_site_aniso_U_33
_atom_site_aniso_U_23
_atom_site_aniso_U_13
_atom_site_aniso_U_12
Nd1 0.0058(3) 0.0060(3) 0.0040(3) 0.000 0.000 0.0001(3)
Nd2 0.0057(3) 0.0126(4) 0.0077(3) 0.000 0.000 -0.0022(3)
Nd3 0.0055(3) 0.0058(3) 0.0044(3) 0.000 0.000 0.0003(3)
Nd4 0.0078(5) 0.0074(5) 0.0066(5) 0.000 0.000 -0.0013(4)
Pb1 0.0057(3) 0.0068(3) 0.0072(3) 0.000 0.000 -0.00049(18)
Zn1 0.0057(3) 0.0068(3) 0.0072(3) 0.000 0.000 -0.00049(18)
Zn2 0.0134(8) 0.0096(8) 0.0072(7) 0.000 0.000 -0.0036(6)
Zn3 0.0139(8) 0.0088(7) 0.0068(7) 0.000 0.000 0.0016(6)
Zn4 0.0100(7) 0.0121(8) 0.0065(7) 0.000 0.000 -0.0037(6)
Zn5 0.0162(8) 0.0086(8) 0.0056(7) 0.000 0.000 0.0010(6)
Zn6 0.0098(7) 0.0080(7) 0.0073(7) 0.000 0.000 0.0009(6)
Zn7 0.0083(7) 0.0069(7) 0.0063(7) 0.000 0.000 0.0020(6)
Zn8 0.0086(7) 0.0055(7) 0.0049(7) 0.000 0.000 -0.0007(6)
Zn9 0.0089(7) 0.0061(7) 0.0059(7) 0.000 0.000 0.0025(6)
Zn10 0.0081(7) 0.0074(7) 0.0131(8) 0.000 0.000 0.0000(6)
Zn11 0.0052(7) 0.0126(8) 0.0109(8) 0.000 0.000 -0.0022(6)
Zn12 0.0085(10) 0.0111(11) 0.0098(10) 0.000 0.000 0.0019(8)

loop_
_atom_type_symbol
_atom_type_description
_atom_type_scat_dispersion_real
_atom_type_scat_dispersion_imag
_atom_type_scat_source
Zn Zn 0.2839 1.4301 'International Tables Vol C Tables 4.2.6.8 and 6.1.1.4'
Nd Nd -0.1943 3.0179 'International Tables Vol C Tables 4.2.6.8 and 6.1.1.4'
Pb Pb -3.3944 10.1111 'International Tables Vol C Tables 4.2.6.8 and 6.1.1.4'

loop_
_geom_angle_atom_site_label_1
_geom_angle_atom_site_label_2
_geom_angle_atom_site_label_3
_geom_angle
_geom_angle_site_symmetry_1
_geom_angle_site_symmetry_3
Zn8 Nd1 Zn8 91.04(4) 1_556 .
Zn8 Nd1 Zn9 47.25(4) 1_556 1_556
Zn8 Nd1 Zn9 109.33(4) . 1_556
Zn8 Nd1 Zn9 109.33(4) 1_556 .
Zn8 Nd1 Zn9 47.25(4) . .
Zn9 Nd1 Zn9 90.09(4) 1_556 .
Zn8 Nd1 Zn7 155.64(4) 1_556 .
Zn8 Nd1 Zn7 84.65(3) . .
Zn9 Nd1 Zn7 112.01(4) 1_556 .
Zn9 Nd1 Zn7 51.59(3) . .
Zn8 Nd1 Zn7 84.64(3) 1_556 1_556
Zn8 Nd1 Zn7 155.64(4) . 1_556
Zn9 Nd1 Zn7 51.59(3) 1_556 1_556
Zn9 Nd1 Zn7 112.01(4) . 1_556
Zn7 Nd1 Zn7 89.47(4) . 1_556
Zn8 Nd1 Zn3 47.72(2) 1_556 .
Zn8 Nd1 Zn3 47.72(2) . .
Zn9 Nd1 Zn3 86.93(3) 1_556 .
Zn9 Nd1 Zn3 86.93(3) . .
Zn7 Nd1 Zn3 132.33(2) . .
Zn7 Nd1 Zn3 132.33(2) 1_556 .
Zn8 Nd1 Zn6 51.16(3) 1_556 1_556
Zn8 Nd1 Zn6 111.10(4) . 1_556
Zn9 Nd1 Zn6 85.63(3) 1_556 1_556
Zn9 Nd1 Zn6 154.55(4) . 1_556
Zn7 Nd1 Zn6 151.69(4) . 1_556
Zn7 Nd1 Zn6 84.64(3) 1_556 1_556
Zn3 Nd1 Zn6 67.82(3) . 1_556
Zn8 Nd1 Zn6 111.10(4) 1_556 .
Zn8 Nd1 Zn6 51.16(3) . .
Zn9 Nd1 Zn6 154.55(4) 1_556 .
Zn9 Nd1 Zn6 85.63(3) . .
Zn7 Nd1 Zn6 84.64(3) . .
Zn7 Nd1 Zn6 151.69(4) 1_556 .
Zn3 Nd1 Zn6 67.81(3) . .
Zn6 Nd1 Zn6 87.55(4) 1_556 .
Zn8 Nd1 Zn4 118.51(3) 1_556 3_546
Zn8 Nd1 Zn4 118.51(3) . 3_546
Zn9 Nd1 Zn4 71.63(3) 1_556 3_546
Zn9 Nd1 Zn4 71.63(3) . 3_546
Zn7 Nd1 Zn4 46.04(2) . 3_546
Zn7 Nd1 Zn4 46.04(2) 1_556 3_546
Zn3 Nd1 Zn4 149.16(4) . 3_546
Zn6 Nd1 Zn4 129.77(3) 1_556 3_546
Zn6 Nd1 Zn4 129.77(3) . 3_546
Zn8 Nd1 Zn1 86.69(2) 1_556 1_556
Zn8 Nd1 Zn1 154.18(3) . 1_556
Zn9 Nd1 Zn1 87.76(2) 1_556 1_556
Zn9 Nd1 Zn1 155.65(3) . 1_556
Zn7 Nd1 Zn1 107.30(3) . 1_556
Zn7 Nd1 Zn1 49.64(3) 1_556 1_556
Zn3 Nd1 Zn1 117.14(2) . 1_556
Zn6 Nd1 Zn1 49.32(3) 1_556 1_556
Zn6 Nd1 Zn1 106.09(3) . 1_556
Zn4 Nd1 Zn1 84.71(2) 3_546 1_556
Zn8 Nd1 Pb1 86.69(2) 1_556 1_556
Zn8 Nd1 Pb1 154.18(3) . 1_556
Zn9 Nd1 Pb1 87.76(2) 1_556 1_556
Zn9 Nd1 Pb1 155.65(3) . 1_556
Zn7 Nd1 Pb1 107.30(3) . 1_556
Zn7 Nd1 Pb1 49.64(3) 1_556 1_556
Zn3 Nd1 Pb1 117.14(2) . 1_556
Zn6 Nd1 Pb1 49.32(3) 1_556 1_556
Zn6 Nd1 Pb1 106.09(3) . 1_556
Zn4 Nd1 Pb1 84.71(2) 3_546 1_556
Zn1 Nd1 Pb1 0.000(19) 1_556 1_556
Zn3 Nd2 Zn2 174.28(4) . 7_665
Zn3 Nd2 Zn5 105.53(4) . .
Zn2 Nd2 Zn5 68.76(4) 7_665 .
Zn3 Nd2 Zn1 96.41(3) . 7_666
Zn2 Nd2 Zn1 87.78(3) 7_665 7_666
Zn5 Nd2 Zn1 132.106(18) . 7_666
Zn3 Nd2 Pb1 96.41(3) . 7_666
Zn2 Nd2 Pb1 87.78(3) 7_665 7_666
Zn5 Nd2 Pb1 132.106(18) . 7_666
Zn1 Nd2 Pb1 0.000(14) 7_666 7_666
Zn3 Nd2 Zn1 96.41(3) . 7_665
Zn2 Nd2 Zn1 87.78(3) 7_665 7_665
Zn5 Nd2 Zn1 132.106(18) . 7_665
Zn1 Nd2 Zn1 85.31(2) 7_666 7_665
Pb1 Nd2 Zn1 85.31(2) 7_666 7_665
Zn3 Nd2 Pb1 96.41(3) . 7_665
Zn2 Nd2 Pb1 87.78(3) 7_665 7_665
Zn5 Nd2 Pb1 132.106(18) . 7_665
Zn1 Nd2 Pb1 85.31(2) 7_666 7_665
Pb1 Nd2 Pb1 85.31(2) 7_666 7_665
Zn1 Nd2 Pb1 0.000(14) 7_665 7_665
Zn3 Nd2 Zn8 46.56(2) . .
Zn2 Nd2 Zn8 130.95(3) 7_665 .
Zn5 Nd2 Zn8 84.55(3) . .
Zn1 Nd2 Zn8 137.60(3) 7_666 .
Pb1 Nd2 Zn8 137.60(3) 7_666 .
Zn1 Nd2 Zn8 80.57(2) 7_665 .
Pb1 Nd2 Zn8 80.57(2) 7_665 .
Zn3 Nd2 Zn8 46.56(2) . 1_556
Zn2 Nd2 Zn8 130.95(3) 7_665 1_556
Zn5 Nd2 Zn8 84.55(3) . 1_556
Zn1 Nd2 Zn8 80.57(2) 7_666 1_556
Pb1 Nd2 Zn8 80.57(2) 7_666 1_556
Zn1 Nd2 Zn8 137.60(3) 7_665 1_556
Pb1 Nd2 Zn8 137.60(3) 7_665 1_556
Zn8 Nd2 Zn8 83.49(4) . 1_556
Zn3 Nd2 Zn9 84.13(3) . .
Zn2 Nd2 Zn9 91.55(3) 7_665 .
Zn5 Nd2 Zn9 46.01(2) . .
Zn1 Nd2 Zn9 178.07(3) 7_666 .
Pb1 Nd2 Zn9 178.07(3) 7_666 .
Zn1 Nd2 Zn9 96.471(19) 7_665 .
Pb1 Nd2 Zn9 96.471(19) 7_665 .
Zn8 Nd2 Zn9 43.70(3) . .
Zn8 Nd2 Zn9 98.53(3) 1_556 .
Zn3 Nd2 Zn9 84.13(3) . 1_556
Zn2 Nd2 Zn9 91.55(3) 7_665 1_556
Zn5 Nd2 Zn9 46.01(2) . 1_556
Zn1 Nd2 Zn9 96.471(19) 7_666 1_556
Pb1 Nd2 Zn9 96.471(19) 7_666 1_556
Zn1 Nd2 Zn9 178.07(3) 7_665 1_556
Pb1 Nd2 Zn9 178.07(3) 7_665 1_556
Zn8 Nd2 Zn9 98.53(3) . 1_556
Zn8 Nd2 Zn9 43.70(3) 1_556 1_556
Zn9 Nd2 Zn9 81.74(4) . 1_556
Zn3 Nd2 Zn6 137.51(2) . 7_666
Zn2 Nd2 Zn6 44.67(2) 7_665 7_666
Zn5 Nd2 Zn6 91.21(3) . 7_666
Zn1 Nd2 Zn6 47.29(2) 7_666 7_666
Pb1 Nd2 Zn6 47.29(2) 7_666 7_666
Zn1 Nd2 Zn6 100.60(3) 7_665 7_666
Pb1 Nd2 Zn6 100.60(3) 7_665 7_666
Zn8 Nd2 Zn6 175.10(4) . 7_666
Zn8 Nd2 Zn6 98.57(2) 1_556 7_666
Zn9 Nd2 Zn6 131.42(4) . 7_666
Zn9 Nd2 Zn6 80.15(3) 1_556 7_666
Zn5 Nd3 Zn5 92.00(4) 3_556 3
Zn5 Nd3 Zn2 148.57(4) 3_556 1_554
Zn5 Nd3 Zn2 79.63(3) 3 1_554
Zn5 Nd3 Zn2 79.63(3) 3_556 .
Zn5 Nd3 Zn2 148.57(4) 3 .
Zn2 Nd3 Zn2 91.82(4) 1_554 .
Zn5 Nd3 Zn10 105.65(3) 3_556 .
Zn5 Nd3 Zn10 105.65(3) 3 .
Zn2 Nd3 Zn10 105.78(4) 1_554 .
Zn2 Nd3 Zn10 105.78(4) . .
Zn5 Nd3 Zn3 84.73(3) 3_556 .
Zn5 Nd3 Zn3 158.30(4) 3 .
Zn2 Nd3 Zn3 113.57(4) 1_554 .
Zn2 Nd3 Zn3 51.72(4) . .
Zn10 Nd3 Zn3 55.23(3) . .
Zn5 Nd3 Zn3 158.30(4) 3_556 1_554
Zn5 Nd3 Zn3 84.73(3) 3 1_554
Zn2 Nd3 Zn3 51.72(4) 1_554 1_554
Zn2 Nd3 Zn3 113.57(4) . 1_554
Zn10 Nd3 Zn3 55.23(3) . 1_554
Zn3 Nd3 Zn3 90.42(4) . 1_554
Zn5 Nd3 Zn6 127.34(3) 3_556 .
Zn5 Nd3 Zn6 127.34(3) 3 .
Zn2 Nd3 Zn6 48.20(2) 1_554 .
Zn2 Nd3 Zn6 48.20(2) . .
Zn10 Nd3 Zn6 96.32(4) . .
Zn3 Nd3 Zn6 69.61(3) . .
Zn3 Nd3 Zn6 69.61(3) 1_554 .
Zn5 Nd3 Zn4 52.93(4) 3_556 .
Zn5 Nd3 Zn4 114.60(4) 3 .
Zn2 Nd3 Zn4 156.90(4) 1_554 .
Zn2 Nd3 Zn4 84.40(3) . .
Zn10 Nd3 Zn4 54.09(3) . .
Zn3 Nd3 Zn4 47.58(4) . .
Zn3 Nd3 Zn4 109.31(4) 1_554 .
Zn6 Nd3 Zn4 117.07(3) . .
Zn5 Nd3 Zn4 114.60(4) 3_556 1_554
Zn5 Nd3 Zn4 52.93(4) 3 1_554
Zn2 Nd3 Zn4 84.40(3) 1_554 1_554
Zn2 Nd3 Zn4 156.90(4) . 1_554
Zn10 Nd3 Zn4 54.09(3) . 1_554
Zn3 Nd3 Zn4 109.31(4) . 1_554
Zn3 Nd3 Zn4 47.58(4) 1_554 1_554
Zn6 Nd3 Zn4 117.07(3) . 1_554
Zn4 Nd3 Zn4 90.19(4) . 1_554
Zn5 Nd3 Zn11 54.41(3) 3_556 3
Zn5 Nd3 Zn11 54.41(3) 3 3
Zn2 Nd3 Zn11 97.66(4) 1_554 3
Zn2 Nd3 Zn11 97.66(4) . 3
Zn10 Nd3 Zn11 145.94(4) . 3
Zn3 Nd3 Zn11 134.76(2) . 3
Zn3 Nd3 Zn11 134.76(2) 1_554 3
Zn6 Nd3 Zn11 117.74(4) . 3
Zn4 Nd3 Zn11 105.42(4) . 3
Zn4 Nd3 Zn11 105.42(4) 1_554 3
Zn5 Nd3 Zn11 98.12(4) 3_556 7_565
Zn5 Nd3 Zn11 98.12(4) 3 7_565
Zn2 Nd3 Zn11 54.03(3) 1_554 7_565
Zn2 Nd3 Zn11 54.03(3) . 7_565
Zn10 Nd3 Zn11 145.43(4) . 7_565
Zn3 Nd3 Zn11 103.58(3) . 7_565
Zn3 Nd3 Zn11 103.58(3) 1_554 7_565
Zn6 Nd3 Zn11 49.10(4) . 7_565
Zn4 Nd3 Zn11 134.90(2) . 7_565
Zn4 Nd3 Zn11 134.90(2) 1_554 7_565
Zn11 Nd3 Zn11 68.64(5) 3 7_565
Zn4 Nd4 Zn4 180.0 7_565 3_546
Zn4 Nd4 Pb1 92.89(2) 7_565 .
Zn4 Nd4 Pb1 87.11(2) 3_546 .
Zn4 Nd4 Zn1 87.11(2) 7_565 5
Zn4 Nd4 Zn1 92.89(2) 3_546 5
Pb1 Nd4 Zn1 95.649(15) . 5
Zn4 Nd4 Zn1 92.89(2) 7_565 1_556
Zn4 Nd4 Zn1 87.11(2) 3_546 1_556
Pb1 Nd4 Zn1 84.351(15) . 1_556
Zn1 Nd4 Zn1 180.000(15) 5 1_556
Zn4 Nd4 Pb1 92.89(2) 7_565 1_556
Zn4 Nd4 Pb1 87.11(2) 3_546 1_556
Pb1 Nd4 Pb1 84.351(15) . 1_556
Zn1 Nd4 Pb1 180.000(15) 5 1_556
Zn1 Nd4 Pb1 0.000(11) 1_556 1_556
Zn4 Nd4 Pb1 87.11(2) 7_565 5
Zn4 Nd4 Pb1 92.89(2) 3_546 5
Pb1 Nd4 Pb1 95.649(15) . 5
Zn1 Nd4 Pb1 0.000(11) 5 5
Zn1 Nd4 Pb1 180.0 1_556 5
Pb1 Nd4 Pb1 180.0 1_556 5
Zn4 Nd4 Zn1 87.11(2) 7_565 5_556
Zn4 Nd4 Zn1 92.89(2) 3_546 5_556
Pb1 Nd4 Zn1 180.0 . 5_556
Zn1 Nd4 Zn1 84.351(16) 5 5_556
Zn1 Nd4 Zn1 95.649(16) 1_556 5_556
Pb1 Nd4 Zn1 95.649(16) 1_556 5_556
Pb1 Nd4 Zn1 84.351(16) 5 5_556
Zn4 Nd4 Pb1 87.11(2) 7_565 5_556
Zn4 Nd4 Pb1 92.89(2) 3_546 5_556
Pb1 Nd4 Pb1 180.0 . 5_556
Zn1 Nd4 Pb1 84.351(16) 5 5_556
Zn1 Nd4 Pb1 95.649(16) 1_556 5_556
Pb1 Nd4 Pb1 95.649(16) 1_556 5_556
Pb1 Nd4 Pb1 84.351(16) 5 5_556
Zn1 Nd4 Pb1 0.000(19) 5_556 5_556
Zn4 Nd4 Zn7 135.32(2) 7_565 .
Zn4 Nd4 Zn7 44.68(2) 3_546 .
Pb1 Nd4 Zn7 47.33(2) . .
Zn1 Nd4 Zn7 79.30(2) 5 .
Zn1 Nd4 Zn7 100.70(2) 1_556 .
Pb1 Nd4 Zn7 100.70(2) 1_556 .
Pb1 Nd4 Zn7 79.30(2) 5 .
Zn1 Nd4 Zn7 132.67(2) 5_556 .
Pb1 Nd4 Zn7 132.67(2) 5_556 .
Zn4 Nd4 Zn7 44.68(2) 7_565 5
Zn4 Nd4 Zn7 135.32(2) 3_546 5
Pb1 Nd4 Zn7 79.30(2) . 5
Zn1 Nd4 Zn7 47.33(2) 5 5
Zn1 Nd4 Zn7 132.67(2) 1_556 5
Pb1 Nd4 Zn7 132.67(2) 1_556 5
Pb1 Nd4 Zn7 47.33(2) 5 5
Zn1 Nd4 Zn7 100.70(2) 5_556 5
Pb1 Nd4 Zn7 100.70(2) 5_556 5
Zn7 Nd4 Zn7 99.96(3) . 5
Zn10 Pb1 Zn7 128.65(5) 7_565 .
Zn10 Pb1 Zn6 127.34(5) 7_565 .
Zn7 Pb1 Zn6 104.01(4) . .
Zn10 Pb1 Nd2 71.46(3) 7_565 7_565
Zn7 Pb1 Nd2 135.763(13) . 7_565
Zn6 Pb1 Nd2 70.46(3) . 7_565
Zn10 Pb1 Nd2 71.46(3) 7_565 7_564
Zn7 Pb1 Nd2 135.763(13) . 7_564
Zn6 Pb1 Nd2 70.46(3) . 7_564
Nd2 Pb1 Nd2 85.31(2) 7_565 7_564
Zn10 Pb1 Nd4 73.42(2) 7_565 1_554
Zn7 Pb1 Nd4 69.15(2) . 1_554
Zn6 Pb1 Nd4 135.796(12) . 1_554
Nd2 Pb1 Nd4 144.863(19) 7_565 1_554
Nd2 Pb1 Nd4 84.715(14) 7_564 1_554
Zn10 Pb1 Nd4 73.42(2) 7_565 .
Zn7 Pb1 Nd4 69.15(2) . .
Zn6 Pb1 Nd4 135.796(12) . .
Nd2 Pb1 Nd4 84.715(14) 7_565 .
Nd2 Pb1 Nd4 144.863(19) 7_564 .
Nd4 Pb1 Nd4 84.351(16) 1_554 .
Zn10 Pb1 Nd1 137.831(10) 7_565 .
Zn7 Pb1 Nd1 62.25(2) . .
Zn6 Pb1 Nd1 63.46(2) . .
Nd2 Pb1 Nd1 77.468(17) 7_565 .
Nd2 Pb1 Nd1 133.85(2) 7_564 .
Nd4 Pb1 Nd1 131.293(18) 1_554 .
Nd4 Pb1 Nd1 76.024(13) . .
Zn10 Pb1 Nd1 137.832(10) 7_565 1_554
Zn7 Pb1 Nd1 62.25(2) . 1_554
Zn6 Pb1 Nd1 63.46(2) . 1_554
Nd2 Pb1 Nd1 133.85(2) 7_565 1_554
Nd2 Pb1 Nd1 77.468(17) 7_564 1_554
Nd4 Pb1 Nd1 76.024(13) 1_554 1_554
Nd4 Pb1 Nd1 131.293(18) . 1_554
Nd1 Pb1 Nd1 84.34(2) . 1_554
Zn6 Zn2 Zn6 121.67(8) . 1_556
Zn6 Zn2 Zn12 117.51(4) . .
Zn6 Zn2 Zn12 117.51(4) 1_556 .
Zn6 Zn2 Zn3 85.66(5) . .
Zn6 Zn2 Zn3 85.66(5) 1_556 .
Zn12 Zn2 Zn3 117.51(6) . .
Zn6 Zn2 Zn11 57.89(4) . 7_565
Zn6 Zn2 Zn11 146.08(7) 1_556 7_565
Zn12 Zn2 Zn11 62.34(4) . 7_565
Zn3 Zn2 Zn11 125.98(4) . 7_565
Zn6 Zn2 Zn11 146.08(7) . 7_566
Zn6 Zn2 Zn11 57.89(4) 1_556 7_566
Zn12 Zn2 Zn11 62.34(4) . 7_566
Zn3 Zn2 Zn11 125.98(4) . 7_566
Zn11 Zn2 Zn11 102.43(6) 7_565 7_566
Zn6 Zn2 Nd3 149.34(6) . 1_556
Zn6 Zn2 Nd3 66.79(3) 1_556 1_556
Zn12 Zn2 Nd3 73.00(3) . 1_556
Zn3 Zn2 Nd3 64.85(3) . 1_556
Zn11 Zn2 Nd3 133.61(6) 7_565 1_556
Zn11 Zn2 Nd3 64.53(3) 7_566 1_556
Zn6 Zn2 Nd3 66.79(3) . .
Zn6 Zn2 Nd3 149.34(6) 1_556 .
Zn12 Zn2 Nd3 73.00(3) . .
Zn3 Zn2 Nd3 64.85(3) . .
Zn11 Zn2 Nd3 64.53(3) 7_565 .
Zn11 Zn2 Nd3 133.61(6) 7_566 .
Nd3 Zn2 Nd3 91.82(4) 1_556 .
Zn6 Zn2 Nd2 74.77(4) . 7_565
Zn6 Zn2 Nd2 74.77(4) 1_556 7_565
Zn12 Zn2 Nd2 104.06(5) . 7_565
Zn3 Zn2 Nd2 138.43(6) . 7_565
Zn11 Zn2 Nd2 72.83(4) 7_565 7_565
Zn11 Zn2 Nd2 72.83(4) 7_566 7_565
Nd3 Zn2 Nd2 133.12(2) 1_556 7_565
Nd3 Zn2 Nd2 133.12(2) . 7_565
Zn6 Zn2 Nd1 62.71(4) . .
Zn6 Zn2 Nd1 62.71(4) 1_556 .
Zn12 Zn2 Nd1 178.76(5) . .
Zn3 Zn2 Nd1 61.25(4) . .
Zn11 Zn2 Nd1 118.24(4) 7_565 .
Zn11 Zn2 Nd1 118.24(4) 7_566 .
Nd3 Zn2 Nd1 106.18(4) 1_556 .
Nd3 Zn2 Nd1 106.18(4) . .
Nd2 Zn2 Nd1 77.19(4) 7_565 .
Zn4 Zn3 Zn8 116.50(4) . .
Zn4 Zn3 Zn8 116.51(4) . 1_556
Zn8 Zn3 Zn8 120.77(8) . 1_556
Zn4 Zn3 Zn2 105.87(7) . .
Zn8 Zn3 Zn2 94.72(5) . .
Zn8 Zn3 Zn2 94.72(5) 1_556 .
Zn4 Zn3 Zn10 62.75(4) . .
Zn8 Zn3 Zn10 56.03(4) . .
Zn8 Zn3 Zn10 141.07(7) 1_556 .
Zn2 Zn3 Zn10 123.69(4) . .
Zn4 Zn3 Zn10 62.75(4) . 1_556
Zn8 Zn3 Zn10 141.07(7) . 1_556
Zn8 Zn3 Zn10 56.03(4) 1_556 1_556
Zn2 Zn3 Zn10 123.69(4) . 1_556
Zn10 Zn3 Zn10 100.49(6) . 1_556
Zn4 Zn3 Nd2 104.65(6) . .
Zn8 Zn3 Nd2 71.44(4) . .
Zn8 Zn3 Nd2 71.44(4) 1_556 .
Zn2 Zn3 Nd2 149.49(7) . .
Zn10 Zn3 Nd2 71.57(4) . .
Zn10 Zn3 Nd2 71.57(4) 1_556 .
Zn4 Zn3 Nd3 66.34(4) . .
Zn8 Zn3 Nd3 71.64(3) . .
Zn8 Zn3 Nd3 156.78(6) 1_556 .
Zn2 Zn3 Nd3 63.43(3) . .
Zn10 Zn3 Nd3 61.91(3) . .
Zn10 Zn3 Nd3 128.34(6) 1_556 .
Nd2 Zn3 Nd3 131.43(3) . .
Zn4 Zn3 Nd3 66.34(4) . 1_556
Zn8 Zn3 Nd3 156.78(6) . 1_556
Zn8 Zn3 Nd3 71.64(3) 1_556 1_556
Zn2 Zn3 Nd3 63.43(3) . 1_556
Zn10 Zn3 Nd3 128.34(6) . 1_556
Zn10 Zn3 Nd3 61.91(3) 1_556 1_556
Nd2 Zn3 Nd3 131.43(3) . 1_556
Nd3 Zn3 Nd3 90.42(4) . 1_556
Zn4 Zn3 Nd1 176.59(7) . .
Zn8 Zn3 Nd1 64.35(4) . .
Zn8 Zn3 Nd1 64.35(4) 1_556 .
Zn2 Zn3 Nd1 70.72(5) . .
Zn10 Zn3 Nd1 118.92(4) . .
Zn10 Zn3 Nd1 118.92(4) 1_556 .
Nd2 Zn3 Nd1 78.76(4) . .
Nd3 Zn3 Nd1 111.48(4) . .
Nd3 Zn3 Nd1 111.48(4) 1_556 .
Zn7 Zn4 Zn7 123.39(8) 3_556 3
Zn7 Zn4 Zn3 117.41(4) 3_556 .
Zn7 Zn4 Zn3 117.41(4) 3 .
Zn7 Zn4 Zn5 89.76(5) 3_556 3_556
Zn7 Zn4 Zn5 89.76(5) 3 3_556
Zn3 Zn4 Zn5 104.34(6) . 3_556
Zn7 Zn4 Zn10 146.43(7) 3_556 .
Zn7 Zn4 Zn10 56.94(4) 3 .
Zn3 Zn4 Zn10 64.88(4) . .
Zn5 Zn4 Zn10 123.07(4) 3_556 .
Zn7 Zn4 Zn10 56.94(4) 3_556 1_556
Zn7 Zn4 Zn10 146.43(7) 3 1_556
Zn3 Zn4 Zn10 64.88(4) . 1_556
Zn5 Zn4 Zn10 123.07(4) 3_556 1_556
Zn10 Zn4 Zn10 103.06(6) . 1_556
Zn7 Zn4 Nd3 151.14(6) 3_556 .
Zn7 Zn4 Nd3 68.20(3) 3 .
Zn3 Zn4 Nd3 66.08(4) . .
Zn5 Zn4 Nd3 62.64(3) 3_556 .
Zn10 Zn4 Nd3 62.36(3) . .
Zn10 Zn4 Nd3 130.18(6) 1_556 .
Zn7 Zn4 Nd3 68.20(3) 3_556 1_556
Zn7 Zn4 Nd3 151.14(6) 3 1_556
Zn3 Zn4 Nd3 66.08(4) . 1_556
Zn5 Zn4 Nd3 62.64(3) 3_556 1_556
Zn10 Zn4 Nd3 130.18(6) . 1_556
Zn10 Zn4 Nd3 62.36(3) 1_556 1_556
Nd3 Zn4 Nd3 90.19(4) . 1_556
Zn7 Zn4 Nd4 74.29(4) 3_556 3_556
Zn7 Zn4 Nd4 74.29(4) 3 3_556
Zn3 Zn4 Nd4 110.98(6) . 3_556
Zn5 Zn4 Nd4 144.68(6) 3_556 3_556
Zn10 Zn4 Nd4 74.19(4) . 3_556
Zn10 Zn4 Nd4 74.19(4) 1_556 3_556
Nd3 Zn4 Nd4 133.22(2) . 3_556
Nd3 Zn4 Nd4 133.22(2) 1_556 3_556
Zn7 Zn4 Nd1 64.22(4) 3_556 3_556
Zn7 Zn4 Nd1 64.22(4) 3 3_556
Zn3 Zn4 Nd1 170.36(7) . 3_556
Zn5 Zn4 Nd1 66.02(4) 3_556 3_556
Zn10 Zn4 Nd1 119.65(4) . 3_556
Zn10 Zn4 Nd1 119.65(4) 1_556 3_556
Nd3 Zn4 Nd1 107.63(4) . 3_556
Nd3 Zn4 Nd1 107.63(4) 1_556 3_556
Nd4 Zn4 Nd1 78.66(3) 3_556 3_556
Zn9 Zn5 Zn9 119.57(8) . 1_556
Zn9 Zn5 Zn12 117.11(4) . 3_546
Zn9 Zn5 Zn12 117.11(4) 1_556 3_546
Zn9 Zn5 Zn4 89.41(5) . 3_546
Zn9 Zn5 Zn4 89.41(5) 1_556 3_546
Zn12 Zn5 Zn4 116.29(6) 3_546 3_546
Zn9 Zn5 Zn11 56.89(4) . .
Zn9 Zn5 Zn11 142.83(7) 1_556 .
Zn12 Zn5 Zn11 61.92(4) 3_546 .
Zn4 Zn5 Zn11 125.66(4) 3_546 .
Zn9 Zn5 Zn11 142.83(7) . 1_556
Zn9 Zn5 Zn11 56.89(4) 1_556 1_556
Zn12 Zn5 Zn11 61.92(4) 3_546 1_556
Zn4 Zn5 Zn11 125.66(4) 3_546 1_556
Zn11 Zn5 Zn11 102.00(6) . 1_556
Zn9 Zn5 Nd3 69.38(3) . 3_545
Zn9 Zn5 Nd3 153.00(6) 1_556 3_545
Zn12 Zn5 Nd3 72.74(3) 3_546 3_545
Zn4 Zn5 Nd3 64.43(3) 3_546 3_545
Zn11 Zn5 Nd3 64.13(3) . 3_545
Zn11 Zn5 Nd3 132.97(6) 1_556 3_545
Zn9 Zn5 Nd3 153.00(6) . 3_546
Zn9 Zn5 Nd3 69.38(3) 1_556 3_546
Zn12 Zn5 Nd3 72.74(3) 3_546 3_546
Zn4 Zn5 Nd3 64.43(3) 3_546 3_546
Zn11 Zn5 Nd3 132.97(6) . 3_546
Zn11 Zn5 Nd3 64.13(3) 1_556 3_546
Nd3 Zn5 Nd3 92.00(4) 3_545 3_546
Zn9 Zn5 Nd2 71.82(4) . .
Zn9 Zn5 Nd2 71.82(4) 1_556 .
Zn12 Zn5 Nd2 103.18(5) 3_546 .
Zn4 Zn5 Nd2 140.53(6) 3_546 .
Zn11 Zn5 Nd2 72.58(4) . .
Zn11 Zn5 Nd2 72.58(4) 1_556 .
Nd3 Zn5 Nd2 132.78(2) 3_545 .
Nd3 Zn5 Nd2 132.78(2) 3_546 .
Zn9 Zn5 Nd1 62.72(4) . .
Zn9 Zn5 Nd1 62.72(4) 1_556 .
Zn12 Zn5 Nd1 179.29(6) 3_546 .
Zn4 Zn5 Nd1 64.42(4) 3_546 .
Zn11 Zn5 Nd1 117.74(4) . .
Zn11 Zn5 Nd1 117.74(4) 1_556 .
Nd3 Zn5 Nd1 107.73(4) 3_545 .
Nd3 Zn5 Nd1 107.73(4) 3_546 .
Nd2 Zn5 Nd1 76.11(4) . .
Zn2 Zn6 Zn2 121.67(8) . 1_554
Zn2 Zn6 Zn11 66.91(4) . 7_565
Zn2 Zn6 Zn11 66.91(4) 1_554 7_565
Zn2 Zn6 Pb1 115.66(4) . .
Zn2 Zn6 Pb1 115.66(4) 1_554 .
Zn11 Zn6 Pb1 116.28(6) 7_565 .
Zn2 Zn6 Zn8 94.55(5) . .
Zn2 Zn6 Zn8 94.55(5) 1_554 .
Zn11 Zn6 Zn8 135.78(7) 7_565 .
Pb1 Zn6 Zn8 107.94(6) . .
Zn2 Zn6 Nd3 65.01(4) . .
Zn2 Zn6 Nd3 65.01(4) 1_554 .
Zn11 Zn6 Nd3 66.30(5) 7_565 .
Pb1 Zn6 Nd3 177.41(6) . .
Zn8 Zn6 Nd3 69.47(5) . .
Zn2 Zn6 Nd1 72.53(3) . .
Zn2 Zn6 Nd1 155.24(6) 1_554 .
Zn11 Zn6 Nd1 135.88(2) 7_565 .
Pb1 Zn6 Nd1 67.22(3) . .
Zn8 Zn6 Nd1 62.58(3) . .
Nd3 Zn6 Nd1 111.06(4) . .
Zn2 Zn6 Nd1 155.24(6) . 1_554
Zn2 Zn6 Nd1 72.53(3) 1_554 1_554
Zn11 Zn6 Nd1 135.88(2) 7_565 1_554
Pb1 Zn6 Nd1 67.22(3) . 1_554
Zn8 Zn6 Nd1 62.58(3) . 1_554
Nd3 Zn6 Nd1 111.06(4) . 1_554
Nd1 Zn6 Nd1 87.55(4) . 1_554
Zn2 Zn6 Nd2 128.30(6) . 7_564
Zn2 Zn6 Nd2 60.56(4) 1_554 7_564
Zn11 Zn6 Nd2 69.80(4) 7_565 7_564
Pb1 Zn6 Nd2 62.25(3) . 7_564
Zn8 Zn6 Nd2 136.77(3) . 7_564
Nd3 Zn6 Nd2 119.53(3) . 7_564
Nd1 Zn6 Nd2 129.40(5) . 7_564
Nd1 Zn6 Nd2 75.78(2) 1_554 7_564
Zn2 Zn6 Nd2 60.56(4) . 7_565
Zn2 Zn6 Nd2 128.30(6) 1_554 7_565
Zn11 Zn6 Nd2 69.80(4) 7_565 7_565
Pb1 Zn6 Nd2 62.25(3) . 7_565
Zn8 Zn6 Nd2 136.77(3) . 7_565
Nd3 Zn6 Nd2 119.53(3) . 7_565
Nd1 Zn6 Nd2 75.78(2) . 7_565
Nd1 Zn6 Nd2 129.40(5) 1_554 7_565
Nd2 Zn6 Nd2 79.03(3) 7_564 7_565
Zn4 Zn7 Zn4 123.39(8) 3_545 3_546
Zn4 Zn7 Zn10 67.70(4) 3_545 3_545
Zn4 Zn7 Zn10 67.70(4) 3_546 3_545
Zn4 Zn7 Pb1 115.96(4) 3_545 .
Zn4 Zn7 Pb1 115.96(4) 3_546 .
Zn10 Zn7 Pb1 120.59(6) 3_545 .
Zn4 Zn7 Zn9 91.20(5) 3_545 .
Zn4 Zn7 Zn9 91.20(5) 3_546 .
Zn10 Zn7 Zn9 129.36(7) 3_545 .
Pb1 Zn7 Zn9 110.05(6) . .
Zn4 Zn7 Nd1 69.74(3) 3_545 1_554
Zn4 Zn7 Nd1 153.25(6) 3_546 1_554
Zn10 Zn7 Nd1 135.26(2) 3_545 1_554
Pb1 Zn7 Nd1 68.11(3) . 1_554
Zn9 Zn7 Nd1 63.88(3) . 1_554
Zn4 Zn7 Nd1 153.25(6) 3_545 .
Zn4 Zn7 Nd1 69.74(3) 3_546 .
Zn10 Zn7 Nd1 135.26(2) 3_545 .
Pb1 Zn7 Nd1 68.10(3) . .
Zn9 Zn7 Nd1 63.88(3) . .
Nd1 Zn7 Nd1 89.47(4) 1_554 .
Zn4 Zn7 Nd3 65.00(4) 3_545 3_545
Zn4 Zn7 Nd3 65.00(4) 3_546 3_545
Zn10 Zn7 Nd3 63.77(4) 3_545 3_545
Pb1 Zn7 Nd3 175.64(5) . 3_545
Zn9 Zn7 Nd3 65.59(4) . 3_545
Nd1 Zn7 Nd3 109.01(3) 1_554 3_545
Nd1 Zn7 Nd3 109.02(3) . 3_545
Zn4 Zn7 Nd4 61.03(4) 3_545 1_554
Zn4 Zn7 Nd4 130.40(6) 3_546 1_554
Zn10 Zn7 Nd4 72.00(4) 3_545 1_554
Pb1 Zn7 Nd4 63.52(3) . 1_554
Zn9 Zn7 Nd4 137.54(2) . 1_554
Nd1 Zn7 Nd4 75.971(19) 1_554 1_554
Nd1 Zn7 Nd4 131.51(4) . 1_554
Nd3 Zn7 Nd4 119.47(3) 3_545 1_554
Zn4 Zn7 Nd4 130.40(6) 3_545 .
Zn4 Zn7 Nd4 61.03(4) 3_546 .
Zn10 Zn7 Nd4 72.00(4) 3_545 .
Pb1 Zn7 Nd4 63.52(3) . .
Zn9 Zn7 Nd4 137.54(2) . .
Nd1 Zn7 Nd4 131.51(4) 1_554 .
Nd1 Zn7 Nd4 75.970(19) . .
Nd3 Zn7 Nd4 119.47(3) 3_545 .
Nd4 Zn7 Nd4 80.04(3) 1_554 .
Zn9 Zn8 Zn3 119.03(4) . 1_554
Zn9 Zn8 Zn3 119.03(4) . .
Zn3 Zn8 Zn3 120.77(8) 1_554 .
Zn9 Zn8 Zn10 126.78(7) . .
Zn3 Zn8 Zn10 68.57(5) 1_554 .
Zn3 Zn8 Zn10 68.57(5) . .
Zn9 Zn8 Zn6 110.90(7) . .
Zn3 Zn8 Zn6 85.07(5) 1_554 .
Zn3 Zn8 Zn6 85.07(5) . .
Zn10 Zn8 Zn6 122.32(7) . .
Zn9 Zn8 Nd1 66.91(4) . 1_554
Zn3 Zn8 Nd1 67.93(3) 1_554 1_554
Zn3 Zn8 Nd1 149.86(6) . 1_554
Zn10 Zn8 Nd1 134.42(2) . 1_554
Zn6 Zn8 Nd1 66.26(3) . 1_554
Zn9 Zn8 Nd1 66.91(4) . .
Zn3 Zn8 Nd1 149.86(6) 1_554 .
Zn3 Zn8 Nd1 67.93(3) . .
Zn10 Zn8 Nd1 134.42(2) . .
Zn6 Zn8 Nd1 66.26(3) . .
Nd1 Zn8 Nd1 91.03(4) 1_554 .
Zn9 Zn8 Nd2 69.39(4) . .
Zn3 Zn8 Nd2 133.49(6) 1_554 .
Zn3 Zn8 Nd2 62.00(4) . .
Zn10 Zn8 Nd2 71.57(4) . .
Zn6 Zn8 Nd2 137.743(19) . .
Nd1 Zn8 Nd2 135.97(5) 1_554 .
Nd1 Zn8 Nd2 76.64(2) . .
Zn9 Zn8 Nd2 69.39(4) . 1_554
Zn3 Zn8 Nd2 62.00(4) 1_554 1_554
Zn3 Zn8 Nd2 133.49(6) . 1_554
Zn10 Zn8 Nd2 71.57(4) . 1_554
Zn6 Zn8 Nd2 137.744(19) . 1_554
Nd1 Zn8 Nd2 76.64(2) 1_554 1_554
Nd1 Zn8 Nd2 135.97(5) . 1_554
Nd2 Zn8 Nd2 83.49(3) . 1_554
Zn9 Zn8 Nd3 171.83(6) . .
Zn3 Zn8 Nd3 62.15(4) 1_554 .
Zn3 Zn8 Nd3 62.15(4) . .
Zn10 Zn8 Nd3 61.38(4) . .
Zn6 Zn8 Nd3 60.94(4) . .
Nd1 Zn8 Nd3 107.80(3) 1_554 .
Nd1 Zn8 Nd3 107.80(3) . .
Nd2 Zn8 Nd3 116.22(3) . .
Nd2 Zn8 Nd3 116.22(3) 1_554 .
Zn8 Zn9 Zn5 118.89(4) . .
Zn8 Zn9 Zn5 118.89(4) . 1_554
Zn5 Zn9 Zn5 119.57(8) . 1_554
Zn8 Zn9 Zn11 124.27(7) . .
Zn5 Zn9 Zn11 67.14(4) . .
Zn5 Zn9 Zn11 67.14(4) 1_554 .
Zn8 Zn9 Zn7 107.11(6) . .
Zn5 Zn9 Zn7 89.56(5) . .
Zn5 Zn9 Zn7 89.56(5) 1_554 .
Zn11 Zn9 Zn7 128.62(7) . .
Zn8 Zn9 Nd1 65.84(3) . 1_554
Zn5 Zn9 Nd1 152.92(6) . 1_554
Zn5 Zn9 Nd1 70.57(3) 1_554 1_554
Zn11 Zn9 Nd1 134.94(2) . 1_554
Zn7 Zn9 Nd1 64.53(3) . 1_554
Zn8 Zn9 Nd1 65.84(3) . .
Zn5 Zn9 Nd1 70.57(3) . .
Zn5 Zn9 Nd1 152.92(6) 1_554 .
Zn11 Zn9 Nd1 134.94(2) . .
Zn7 Zn9 Nd1 64.53(3) . .
Nd1 Zn9 Nd1 90.09(4) 1_554 .
Zn8 Zn9 Nd3 171.36(6) . 3_545
Zn5 Zn9 Nd3 62.84(4) . 3_545
Zn5 Zn9 Nd3 62.84(4) 1_554 3_545
Zn11 Zn9 Nd3 64.37(4) . 3_545
Zn7 Zn9 Nd3 64.25(4) . 3_545
Nd1 Zn9 Nd3 108.55(4) 1_554 3_545
Nd1 Zn9 Nd3 108.55(4) . 3_545
Zn8 Zn9 Nd2 66.90(4) . .
Zn5 Zn9 Nd2 62.17(4) . .
Zn5 Zn9 Nd2 131.60(6) 1_554 .
Zn11 Zn9 Nd2 71.74(4) . .
Zn7 Zn9 Nd2 137.16(2) . .
Nd1 Zn9 Nd2 132.44(5) 1_554 .
Nd1 Zn9 Nd2 75.45(2) . .
Nd3 Zn9 Nd2 119.01(3) 3_545 .
Zn8 Zn9 Nd2 66.90(4) . 1_554
Zn5 Zn9 Nd2 131.60(6) . 1_554
Zn5 Zn9 Nd2 62.17(4) 1_554 1_554
Zn11 Zn9 Nd2 71.74(4) . 1_554
Zn7 Zn9 Nd2 137.16(2) . 1_554
Nd1 Zn9 Nd2 75.45(2) 1_554 1_554
Nd1 Zn9 Nd2 132.44(5) . 1_554
Nd3 Zn9 Nd2 119.01(3) 3_545 1_554
Nd2 Zn9 Nd2 81.74(4) . 1_554
Zn8 Zn10 Zn7 140.13(7) . 3
Zn8 Zn10 Zn1 109.12(6) . 7_665
Zn7 Zn10 Zn1 110.75(6) 3 7_665
Zn8 Zn10 Pb1 109.12(6) . 7_665
Zn7 Zn10 Pb1 110.75(6) 3 7_665
Zn1 Zn10 Pb1 0.00(2) 7_665 7_665
Zn8 Zn10 Zn4 105.92(5) . .
Zn7 Zn10 Zn4 55.36(4) 3 .
Zn1 Zn10 Zn4 115.96(4) 7_665 .
Pb1 Zn10 Zn4 115.96(4) 7_665 .
Zn8 Zn10 Zn4 105.92(5) . 1_554
Zn7 Zn10 Zn4 55.36(4) 3 1_554
Zn1 Zn10 Zn4 115.96(4) 7_665 1_554
Pb1 Zn10 Zn4 115.96(4) 7_665 1_554
Zn4 Zn10 Zn4 103.06(6) . 1_554
Zn8 Zn10 Zn3 55.40(4) . 1_554
Zn7 Zn10 Zn3 104.31(5) 3 1_554
Zn1 Zn10 Zn3 117.64(4) 7_665 1_554
Pb1 Zn10 Zn3 117.64(4) 7_665 1_554
Zn4 Zn10 Zn3 126.39(6) . 1_554
Zn4 Zn10 Zn3 52.37(4) 1_554 1_554
Zn8 Zn10 Zn3 55.40(4) . .
Zn7 Zn10 Zn3 104.31(5) 3 .
Zn1 Zn10 Zn3 117.64(4) 7_665 .
Pb1 Zn10 Zn3 117.64(4) 7_665 .
Zn4 Zn10 Zn3 52.37(4) . .
Zn4 Zn10 Zn3 126.39(6) 1_554 .
Zn3 Zn10 Zn3 100.49(6) 1_554 .
Zn8 Zn10 Nd3 71.89(5) . .
Zn7 Zn10 Nd3 68.24(5) 3 .
Zn1 Zn10 Nd3 179.00(6) 7_665 .
Pb1 Zn10 Nd3 179.00(6) 7_665 .
Zn4 Zn10 Nd3 63.55(4) . .
Zn4 Zn10 Nd3 63.55(4) 1_554 .
Zn3 Zn10 Nd3 62.86(4) 1_554 .
Zn3 Zn10 Nd3 62.86(4) . .
Zn8 Zn10 Nd2 64.36(4) . 1_554
Zn7 Zn10 Nd2 138.06(3) 3 1_554
Zn1 Zn10 Nd2 62.29(3) 7_665 1_554
Pb1 Zn10 Nd2 62.29(3) 7_665 1_554
Zn4 Zn10 Nd2 166.56(5) . 1_554
Zn4 Zn10 Nd2 88.96(3) 1_554 1_554
Zn3 Zn10 Nd2 57.10(3) 1_554 1_554
Zn3 Zn10 Nd2 115.45(5) . 1_554
Nd3 Zn10 Nd2 118.41(3) . 1_554
Zn8 Zn10 Nd2 64.36(4) . .
Zn7 Zn10 Nd2 138.06(3) 3 .
Zn1 Zn10 Nd2 62.29(3) 7_665 .
Pb1 Zn10 Nd2 62.29(3) 7_665 .
Zn4 Zn10 Nd2 88.96(3) . .
Zn4 Zn10 Nd2 166.57(5) 1_554 .
Zn3 Zn10 Nd2 115.45(5) 1_554 .
Zn3 Zn10 Nd2 57.10(3) . .
Nd3 Zn10 Nd2 118.41(3) . .
Nd2 Zn10 Nd2 78.50(3) 1_554 .
Zn8 Zn10 Nd4 138.48(3) . 3_556
Zn7 Zn10 Nd4 65.42(3) 3 3_556
Zn1 Zn10 Nd4 61.37(3) 7_665 3_556
Pb1 Zn10 Nd4 61.37(3) 7_665 3_556
Zn4 Zn10 Nd4 56.73(3) . 3_556
Zn4 Zn10 Nd4 114.48(5) 1_554 3_556
Zn3 Zn10 Nd4 166.09(5) 1_554 3_556
Zn3 Zn10 Nd4 91.45(3) . 3_556
Nd3 Zn10 Nd4 117.91(3) . 3_556
Nd2 Zn10 Nd4 123.65(4) 1_554 3_556
Nd2 Zn10 Nd4 77.06(2) . 3_556
Zn9 Zn11 Zn6 116.21(7) . 7_665
Zn9 Zn11 Zn2 118.93(4) . 7_665
Zn6 Zn11 Zn2 55.20(3) 7_665 7_665
Zn9 Zn11 Zn2 118.93(4) . 7_664
Zn6 Zn11 Zn2 55.20(3) 7_665 7_664
Zn2 Zn11 Zn2 102.43(6) 7_665 7_664
Zn9 Zn11 Zn12 110.38(4) . 3_545
Zn6 Zn11 Zn12 108.30(4) 7_665 3_545
Zn2 Zn11 Zn12 130.27(6) 7_665 3_545
Zn2 Zn11 Zn12 55.38(3) 7_664 3_545
Zn9 Zn11 Zn12 110.38(4) . 3_546
Zn6 Zn11 Zn12 108.30(4) 7_665 3_546
Zn2 Zn11 Zn12 55.38(3) 7_665 3_546
Zn2 Zn11 Zn12 130.27(6) 7_664 3_546
Zn12 Zn11 Zn12 102.35(5) 3_545 3_546
Zn9 Zn11 Zn5 55.97(4) . .
Zn6 Zn11 Zn5 120.36(4) 7_665 .
Zn2 Zn11 Zn5 77.26(3) 7_665 .
Zn2 Zn11 Zn5 172.32(7) 7_664 .
Zn12 Zn11 Zn5 130.56(6) 3_545 .
Zn12 Zn11 Zn5 55.90(3) 3_546 .
Zn9 Zn11 Zn5 55.97(4) . 1_554
Zn6 Zn11 Zn5 120.36(4) 7_665 1_554
Zn2 Zn11 Zn5 172.32(7) 7_665 1_554
Zn2 Zn11 Zn5 77.26(3) 7_664 1_554
Zn12 Zn11 Zn5 55.90(3) 3_545 1_554
Zn12 Zn11 Zn5 130.56(6) 3_546 1_554
Zn5 Zn11 Zn5 102.00(6) . 1_554
Zn9 Zn11 Nd3 67.84(5) . 3_545
Zn6 Zn11 Nd3 175.96(6) 7_665 3_545
Zn2 Zn11 Nd3 123.44(4) 7_665 3_545
Zn2 Zn11 Nd3 123.44(4) 7_664 3_545
Zn12 Zn11 Nd3 69.42(3) 3_545 3_545
Zn12 Zn11 Nd3 69.42(3) 3_546 3_545
Zn5 Zn11 Nd3 61.47(4) . 3_545
Zn5 Zn11 Nd3 61.47(4) 1_554 3_545
Zn9 Zn11 Nd3 179.20(7) . 7_665
Zn6 Zn11 Nd3 64.60(4) 7_665 7_665
Zn2 Zn11 Nd3 61.44(4) 7_665 7_665
Zn2 Zn11 Nd3 61.44(4) 7_664 7_665
Zn12 Zn11 Nd3 69.18(3) 3_545 7_665
Zn12 Zn11 Nd3 69.18(3) 3_546 7_665
Zn5 Zn11 Nd3 123.75(4) . 7_665
Zn5 Zn11 Nd3 123.75(4) 1_554 7_665
Nd3 Zn11 Nd3 111.36(5) 3_545 7_665
Zn9 Zn11 Nd2 64.55(4) . .
Zn6 Zn11 Nd2 66.59(4) 7_665 .
Zn2 Zn11 Nd2 57.48(3) 7_665 .
Zn2 Zn11 Nd2 115.62(5) 7_664 .
Zn12 Zn11 Nd2 167.30(4) 3_545 .
Zn12 Zn11 Nd2 90.352(15) 3_546 .
Zn5 Zn11 Nd2 57.61(3) . .
Zn5 Zn11 Nd2 115.55(5) 1_554 .
Nd3 Zn11 Nd2 116.36(3) 3_545 .
Nd3 Zn11 Nd2 116.03(3) 7_665 .
Zn9 Zn11 Nd2 64.55(4) . 1_554
Zn6 Zn11 Nd2 66.59(4) 7_665 1_554
Zn2 Zn11 Nd2 115.62(5) 7_665 1_554
Zn2 Zn11 Nd2 57.48(3) 7_664 1_554
Zn12 Zn11 Nd2 90.352(15) 3_545 1_554
Zn12 Zn11 Nd2 167.30(4) 3_546 1_554
Zn5 Zn11 Nd2 115.55(5) . 1_554
Zn5 Zn11 Nd2 57.61(3) 1_554 1_554
Nd3 Zn11 Nd2 116.36(3) 3_545 1_554
Nd3 Zn11 Nd2 116.03(3) 7_665 1_554
Nd2 Zn11 Nd2 76.95(3) . 1_554
Zn2 Zn12 Zn2 180.0 5_566 .
Zn2 Zn12 Zn5 96.00(4) 5_566 7_565
Zn2 Zn12 Zn5 84.00(4) . 7_565
Zn2 Zn12 Zn5 84.00(4) 5_566 3_556
Zn2 Zn12 Zn5 96.00(4) . 3_556
Zn5 Zn12 Zn5 180.0 7_565 3_556
Zn2 Zn12 Zn11 117.72(3) 5_566 7_565
Zn2 Zn12 Zn11 62.28(3) . 7_565
Zn5 Zn12 Zn11 62.18(3) 7_565 7_565
Zn5 Zn12 Zn11 117.82(3) 3_556 7_565
Zn2 Zn12 Zn11 62.28(3) 5_566 3_556
Zn2 Zn12 Zn11 117.72(3) . 3_556
Zn5 Zn12 Zn11 117.82(3) 7_565 3_556
Zn5 Zn12 Zn11 62.18(3) 3_556 3_556
Zn11 Zn12 Zn11 180.00(5) 7_565 3_556
Zn2 Zn12 Zn11 117.72(3) 5_566 7_566
Zn2 Zn12 Zn11 62.28(3) . 7_566
Zn5 Zn12 Zn11 62.18(3) 7_565 7_566
Zn5 Zn12 Zn11 117.82(3) 3_556 7_566
Zn11 Zn12 Zn11 102.35(5) 7_565 7_566
Zn11 Zn12 Zn11 77.65(5) 3_556 7_566
Zn2 Zn12 Zn11 62.28(3) 5_566 3
Zn2 Zn12 Zn11 117.72(3) . 3
Zn5 Zn12 Zn11 117.82(3) 7_565 3
Zn5 Zn12 Zn11 62.18(3) 3_556 3
Zn11 Zn12 Zn11 77.65(5) 7_565 3
Zn11 Zn12 Zn11 102.35(5) 3_556 3
Zn11 Zn12 Zn11 180.00(5) 7_566 3
Zn2 Zn12 Nd3 59.46(2) 5_566 5_565
Zn2 Zn12 Nd3 120.54(2) . 5_565
Zn5 Zn12 Nd3 59.17(2) 7_565 5_565
Zn5 Zn12 Nd3 120.83(2) 3_556 5_565
Zn11 Zn12 Nd3 59.57(3) 7_565 5_565
Zn11 Zn12 Nd3 120.43(3) 3_556 5_565
Zn11 Zn12 Nd3 120.09(3) 7_566 5_565
Zn11 Zn12 Nd3 59.91(3) 3 5_565
Zn2 Zn12 Nd3 120.54(2) 5_566 1_556
Zn2 Zn12 Nd3 59.46(2) . 1_556
Zn5 Zn12 Nd3 120.83(2) 7_565 1_556
Zn5 Zn12 Nd3 59.17(2) 3_556 1_556
Zn11 Zn12 Nd3 120.43(3) 7_565 1_556
Zn11 Zn12 Nd3 59.57(3) 3_556 1_556
Zn11 Zn12 Nd3 59.91(3) 7_566 1_556
Zn11 Zn12 Nd3 120.09(3) 3 1_556
Nd3 Zn12 Nd3 180.00(2) 5_565 1_556
Zn2 Zn12 Nd3 59.46(2) 5_566 5_566
Zn2 Zn12 Nd3 120.54(2) . 5_566
Zn5 Zn12 Nd3 59.17(2) 7_565 5_566
Zn5 Zn12 Nd3 120.83(2) 3_556 5_566
Zn11 Zn12 Nd3 120.09(3) 7_565 5_566
Zn11 Zn12 Nd3 59.91(3) 3_556 5_566
Zn11 Zn12 Nd3 59.57(3) 7_566 5_566
Zn11 Zn12 Nd3 120.43(3) 3 5_566
Nd3 Zn12 Nd3 80.612(17) 5_565 5_566
Nd3 Zn12 Nd3 99.388(17) 1_556 5_566
Zn2 Zn12 Nd3 120.54(2) 5_566 .
Zn2 Zn12 Nd3 59.46(2) . .
Zn5 Zn12 Nd3 120.83(2) 7_565 .
Zn5 Zn12 Nd3 59.17(2) 3_556 .
Zn11 Zn12 Nd3 59.91(3) 7_565 .
Zn11 Zn12 Nd3 120.09(3) 3_556 .
Zn11 Zn12 Nd3 120.43(3) 7_566 .
Zn11 Zn12 Nd3 59.57(3) 3 .
Nd3 Zn12 Nd3 99.389(17) 5_565 .
Nd3 Zn12 Nd3 80.611(17) 1_556 .
Nd3 Zn12 Nd3 180.0 5_566 .

loop_
_geom_bond_atom_site_label_1
_geom_bond_atom_site_label_2
_geom_bond_distance
_geom_bond_site_symmetry_2
Nd1 Zn8 3.1230(11) 1_556
Nd1 Zn8 3.1231(11) .
Nd1 Zn9 3.1487(11) 1_556
Nd1 Zn9 3.1487(11) .
Nd1 Zn7 3.1659(11) .
Nd1 Zn7 3.1659(11) 1_556
Nd1 Zn3 3.2106(17) .
Nd1 Zn6 3.2207(11) 1_556
Nd1 Zn6 3.2207(11) .
Nd1 Zn4 3.2981(17) 3_546
Nd1 Zn1 3.3192(6) 1_556
Nd1 Pb1 3.3192(6) 1_556
Nd2 Zn3 3.1168(16) .
Nd2 Zn2 3.1608(16) 7_665
Nd2 Zn5 3.1696(16) .
Nd2 Zn1 3.2884(6) 7_666
Nd2 Pb1 3.2884(6) 7_666
Nd2 Zn1 3.2884(6) 7_665
Nd2 Pb1 3.2884(6) 7_665
Nd2 Zn8 3.3465(11) .
Nd2 Zn8 3.3465(11) 1_556
Nd2 Zn9 3.4053(12) .
Nd2 Zn9 3.4054(12) 1_556
Nd2 Zn6 3.5019(12) 7_666
Nd3 Zn5 3.0975(11) 3_556
Nd3 Zn5 3.0975(11) 3
Nd3 Zn2 3.1023(11) 1_554
Nd3 Zn2 3.1022(11) .
Nd3 Zn10 3.1128(16) .
Nd3 Zn3 3.1397(11) .
Nd3 Zn3 3.1398(11) 1_554
Nd3 Zn6 3.1456(16) .
Nd3 Zn4 3.1459(11) .
Nd3 Zn4 3.1459(11) 1_554
Nd3 Zn11 3.1725(16) 3
Nd3 Zn11 3.1887(15) 7_565
Nd4 Zn4 3.1491(15) 7_565
Nd4 Zn4 3.1491(15) 3_546
Nd4 Pb1 3.3187(5) .
Nd4 Zn1 3.3187(5) 5
Nd4 Zn1 3.3187(5) 1_556
Nd4 Pb1 3.3187(5) 1_556
Nd4 Pb1 3.3187(5) 5
Nd4 Zn1 3.3187(5) 5_556
Nd4 Pb1 3.3187(5) 5_556
Nd4 Zn7 3.4650(11) .
Nd4 Zn7 3.4650(11) 5
Pb1 Zn10 2.6832(15) 7_565
Pb1 Zn7 2.7260(14) .
Pb1 Zn6 2.7304(15) .
Pb1 Nd2 3.2884(6) 7_565
Pb1 Nd2 3.2884(6) 7_564
Pb1 Nd4 3.3187(5) 1_554
Pb1 Nd1 3.3192(6) 1_554
Zn2 Zn6 2.5517(11) .
Zn2 Zn6 2.5517(11) 1_556
Zn2 Zn12 2.6574(15) .
Zn2 Zn3 2.723(2) .
Zn2 Zn11 2.8585(12) 7_565
Zn2 Zn11 2.8585(12) 7_566
Zn2 Nd3 3.1022(11) 1_556
Zn2 Nd2 3.1608(16) 7_565
Zn3 Zn4 2.535(2) .
Zn3 Zn8 2.5631(11) .
Zn3 Zn8 2.5631(11) 1_556
Zn3 Zn10 2.8984(13) .
Zn3 Zn10 2.8984(13) 1_556
Zn3 Nd3 3.1398(11) 1_556
Zn4 Zn7 2.5308(10) 3_556
Zn4 Zn7 2.5308(10) 3
Zn4 Zn5 2.783(2) 3_556
Zn4 Zn10 2.8459(13) .
Zn4 Zn10 2.8459(13) 1_556
Zn4 Nd3 3.1460(11) 1_556
Zn4 Nd4 3.1491(15) 3_556
Zn4 Nd1 3.2981(17) 3_556
Zn5 Zn9 2.5785(10) .
Zn5 Zn9 2.5786(10) 1_556
Zn5 Zn12 2.6844(15) 3_546
Zn5 Zn4 2.783(2) 3_546
Zn5 Zn11 2.8672(13) .
Zn5 Zn11 2.8672(13) 1_556
Zn5 Nd3 3.0976(11) 3_545
Zn5 Nd3 3.0976(11) 3_546
Zn6 Zn2 2.5517(11) 1_554
Zn6 Zn11 2.632(2) 7_565
Zn6 Zn8 2.740(2) .
Zn6 Nd1 3.2207(11) 1_554
Zn6 Nd2 3.5019(12) 7_564
Zn6 Nd2 3.5019(12) 7_565
Zn7 Zn4 2.5308(10) 3_545
Zn7 Zn4 2.5308(10) 3_546
Zn7 Zn10 2.578(2) 3_545
Zn7 Zn9 2.7476(19) .
Zn7 Nd1 3.1659(11) 1_554
Zn7 Nd3 3.2230(15) 3_545
Zn7 Nd4 3.4650(11) 1_554
Zn8 Zn9 2.514(2) .
Zn8 Zn3 2.5631(11) 1_554
Zn8 Zn10 2.582(2) .
Zn8 Nd1 3.1231(11) 1_554
Zn8 Nd2 3.3465(11) 1_554
Zn9 Zn5 2.5786(10) 1_554
Zn9 Zn11 2.6061(19) .
Zn9 Nd1 3.1487(11) 1_554
Zn9 Nd3 3.2585(16) 3_545
Zn9 Nd2 3.4054(12) 1_554
Zn10 Zn7 2.578(2) 3
Zn10 Zn1 2.6833(15) 7_665
Zn10 Pb1 2.6833(15) 7_665
Zn10 Zn4 2.8459(13) 1_554
Zn10 Zn3 2.8983(13) 1_554
Zn10 Nd2 3.5217(13) 1_554
Zn10 Nd4 3.6237(11) 3_556
Zn11 Zn6 2.632(2) 7_665
Zn11 Zn2 2.8585(12) 7_665
Zn11 Zn2 2.8585(12) 7_664
Zn11 Zn12 2.8602(10) 3_545
Zn11 Zn12 2.8602(10) 3_546
Zn11 Zn5 2.8672(13) 1_554
Zn11 Nd3 3.1724(16) 3_545
Zn11 Nd3 3.1887(15) 7_665
Zn11 Nd2 3.5814(13) 1_554
Zn12 Zn2 2.6574(15) 5_566
Zn12 Zn5 2.6844(15) 7_565
Zn12 Zn5 2.6844(15) 3_556
Zn12 Zn11 2.8602(10) 7_565
Zn12 Zn11 2.8602(10) 3_556
Zn12 Zn11 2.8602(10) 7_566
Zn12 Zn11 2.8602(10) 3
Zn12 Nd3 3.4446(6) 5_565
Zn12 Nd3 3.4446(6) 1_556
Zn12 Nd3 3.4446(6) 5_566
